data_4317906
loop_
_publ_author_name
'Eric Bosch'
'Charles L. Barnes'

_publ_section_title
;
 One- and Two-Dimensional Silver-Coordination Networks Containing
 \p-Sandwiched Silver-Silver Interactions
;
_journal_name_full 'Inorganic Chemistry'
_journal_page_first 2543
_journal_page_last 2547
_journal_paper_doi 10.1021/ic010795q
_journal_volume 41
_journal_year 2002
_chemical_formula_sum 'C34 H33 Ag2 F6 N3 O4 S0'
_chemical_formula_weight 877.37
_chemical_name_systematic
;
   ?
;
_space_group_IT_number 2
_symmetry_cell_setting triclinic
_symmetry_space_group_name_Hall '-P 1'
_symmetry_space_group_name_H-M 'P -1'
_atom_sites_solution_hydrogens geom
_atom_sites_solution_primary direct
_atom_sites_solution_secondary difmap
_audit_creation_method SHELXL-97
_cell_angle_alpha 104.5010(10)
_cell_angle_beta 90.4280(10)
_cell_angle_gamma 117.5980(10)
_cell_formula_units_Z 2
_cell_length_a 11.6549(8)
_cell_length_b 11.7464(9)
_cell_length_c 14.8121(11)
_cell_measurement_reflns_used 7513
_cell_measurement_temperature 173(2)
_cell_measurement_theta_max 27.2
_cell_measurement_theta_min 2.3
_cell_volume 1721.7(2)
_computing_cell_refinement 'SMART (Bruker, 1998)'
_computing_data_collection 'SMART (Bruker, 1998)'
_computing_data_reduction 'SAINT (Bruker, 1998)'
_computing_molecular_graphics 'ORTEP-III (Burnett & Johnson, 1996)'
_computing_publication_material 'CIFTAB (Sheldrick, 1997)'
_computing_structure_refinement 'SHELXL-97 (Sheldrick, 1997)'
_computing_structure_solution 'SHELXS-97 (Sheldrick, 1997)'
_diffrn_ambient_temperature 173(2)
_diffrn_measured_fraction_theta_full 0.968
_diffrn_measured_fraction_theta_max 0.968
_diffrn_measurement_device_type 'Bruker SMART CCD area detector'
_diffrn_measurement_method 'omega scans'
_diffrn_radiation_monochromator graphite
_diffrn_radiation_source 'fine-focus sealed tube'
_diffrn_radiation_type MoK\a
_diffrn_radiation_wavelength 0.71073
_diffrn_reflns_av_R_equivalents 0.0180
_diffrn_reflns_av_sigmaI/netI 0.0252
_diffrn_reflns_limit_h_max 14
_diffrn_reflns_limit_h_min -14
_diffrn_reflns_limit_k_max 15
_diffrn_reflns_limit_k_min -15
_diffrn_reflns_limit_l_max 18
_diffrn_reflns_limit_l_min -17
_diffrn_reflns_number 12188
_diffrn_reflns_theta_full 27.18
_diffrn_reflns_theta_max 27.18
_diffrn_reflns_theta_min 1.43
_diffrn_standards_decay_% 0.0
_exptl_absorpt_coefficient_mu 1.211
_exptl_absorpt_correction_T_max 0.86
_exptl_absorpt_correction_T_min 0.62
_exptl_absorpt_correction_type multi-scan
_exptl_absorpt_process_details
;
   Data were corrected for decay and absorption using the program SADABS
   based on the method of R.H. Blessing (Acta Cryst. A51, 33-38, 1995).
;
_exptl_crystal_colour colorless
_exptl_crystal_density_diffrn 1.692
_exptl_crystal_density_method 'not measured'
_exptl_crystal_description prism
_exptl_crystal_F_000 876
_exptl_crystal_size_max 0.45
_exptl_crystal_size_mid 0.25
_exptl_crystal_size_min 0.25
_refine_diff_density_max 0.885
_refine_diff_density_min -0.448
_refine_diff_density_rms 0.082
_refine_ls_extinction_method none
_refine_ls_goodness_of_fit_ref 1.029
_refine_ls_hydrogen_treatment mixed
_refine_ls_matrix_type full
_refine_ls_number_parameters 451
_refine_ls_number_reflns 7403
_refine_ls_number_restraints 0
_refine_ls_restrained_S_all 1.029
_refine_ls_R_factor_all 0.0392
_refine_ls_R_factor_gt 0.0316
_refine_ls_shift/su_max 0.011
_refine_ls_shift/su_mean 0.000
_refine_ls_structure_factor_coef Fsqd
_refine_ls_weighting_details 'calc w=1/[\s^2^(Fo^2^)+(0.0469P)^2^+0.8286P] where P=(Fo^2^+2Fc^2^)/3'
_refine_ls_weighting_scheme calc
_refine_ls_wR_factor_gt 0.0799
_refine_ls_wR_factor_ref 0.0841
_reflns_number_gt 6275
_reflns_number_total 7403
_reflns_threshold_expression >2sigma(I)
_cod_data_source_file ic010795q_1.cif
_cod_data_source_block N3M3-1D
_cod_database_code 4317906

loop_
_symmetry_equiv_pos_as_xyz
'x, y, z'
'-x, -y, -z'

loop_
_atom_site_label
_atom_site_type_symbol
_atom_site_fract_x
_atom_site_fract_y
_atom_site_fract_z
_atom_site_U_iso_or_equiv
_atom_site_adp_type
_atom_site_occupancy
_atom_site_symmetry_multiplicity
_atom_site_calc_flag
_atom_site_refinement_flags
_atom_site_disorder_assembly
_atom_site_disorder_group
Ag1 Ag 0.09920(2) 0.97780(2) 0.447066(15) 0.03460(7) Uani 1 1 d . . .
Ag2 Ag 0.49137(2) 0.99439(2) 0.097373(15) 0.03531(7) Uani 1 1 d . . .
F1 F 0.38506(19) 1.3317(2) 0.73252(15) 0.0584(5) Uani 1 1 d . . .
F2 F 0.3368(2) 1.1472(2) 0.76544(14) 0.0554(5) Uani 1 1 d . . .
F3 F 0.2325(2) 1.2551(2) 0.81600(13) 0.0542(5) Uani 1 1 d . . .
F4 F 0.02438(18) 0.7829(2) -0.04002(16) 0.0574(5) Uani 1 1 d . . .
F5 F 0.0563(2) 0.6822(2) -0.17194(14) 0.0639(6) Uani 1 1 d . . .
F6 F 0.06552(18) 0.62059(18) -0.04888(15) 0.0520(5) Uani 1 1 d . . .
O1 O 0.2238(2) 1.0790(2) 0.58630(14) 0.0379(4) Uani 1 1 d . . .
O2 O 0.0863(2) 1.1510(2) 0.65185(15) 0.0413(5) Uani 1 1 d . . .
O3 O 0.29012(19) 0.8468(2) 0.02788(15) 0.0414(5) Uani 1 1 d . . .
O4 O 0.29459(19) 0.8850(2) -0.11469(15) 0.0381(5) Uani 1 1 d . . .
N1 N 0.2376(2) 1.0554(2) 0.32910(15) 0.0263(4) Uani 1 1 d . . .
N2 N 0.3938(2) 1.0795(2) 0.22421(15) 0.0256(4) Uani 1 1 d . . .
N3 N 0.3089(2) 1.2317(2) 0.25722(16) 0.0299(5) Uani 1 1 d . . .
C1 C 0.3160(2) 1.0153(2) 0.28155(17) 0.0249(5) Uani 1 1 d . . .
C2 C 0.3875(2) 1.1874(2) 0.21490(17) 0.0261(5) Uani 1 1 d . . .
C3 C 0.2366(2) 1.1633(2) 0.31364(18) 0.0254(5) Uani 1 1 d . . .
C4 C 0.3153(3) 0.8919(2) 0.29185(18) 0.0270(5) Uani 1 1 d . . .
C5 C 0.2043(3) 0.7672(3) 0.2511(2) 0.0313(6) Uani 1 1 d . . .
C6 C 0.2053(3) 0.6536(3) 0.2631(2) 0.0393(7) Uani 1 1 d . . .
H6 H 0.1316 0.5682 0.2355 0.047 Uiso 1 1 calc R . .
C7 C 0.3102(3) 0.6611(3) 0.3138(2) 0.0420(7) Uani 1 1 d . . .
C8 C 0.4180(3) 0.7855(3) 0.3527(2) 0.0394(7) Uani 1 1 d . . .
H8 H 0.4902 0.7915 0.3877 0.047 Uiso 1 1 calc R . .
C9 C 0.4236(3) 0.9028(3) 0.3419(2) 0.0331(6) Uani 1 1 d . . .
C10 C 0.0883(3) 0.7537(3) 0.1945(2) 0.0393(7) Uani 1 1 d . . .
H10A H 0.0294 0.7685 0.2371 0.059 Uiso 1 1 calc R . .
H10B H 0.0415 0.6635 0.1503 0.059 Uiso 1 1 calc R . .
H10C H 0.1186 0.8203 0.1593 0.059 Uiso 1 1 calc R . .
C11 C 0.3058(4) 0.5349(4) 0.3258(3) 0.0646(11) Uani 1 1 d . . .
H11A H 0.2217 0.4804 0.3446 0.097 Uiso 1 1 calc R . .
H11B H 0.3771 0.5592 0.3745 0.097 Uiso 1 1 calc R . .
H11C H 0.3158 0.4836 0.2660 0.097 Uiso 1 1 calc R . .
C12 C 0.5447(3) 1.0360(3) 0.3843(2) 0.0440(7) Uani 1 1 d . . .
H12A H 0.6027 1.0243 0.4249 0.066 Uiso 1 1 calc R . .
H12B H 0.5195 1.1002 0.4217 0.066 Uiso 1 1 calc R . .
H12C H 0.5903 1.0699 0.3338 0.066 Uiso 1 1 calc R . .
C13 C 0.4714(3) 1.2613(2) 0.15128(18) 0.0277(5) Uani 1 1 d . . .
C14 C 0.4122(3) 1.2486(3) 0.0640(2) 0.0350(6) Uani 1 1 d . . .
C15 C 0.4928(3) 1.3201(3) 0.0063(2) 0.0421(7) Uani 1 1 d . . .
H15 H 0.4550 1.3111 -0.0538 0.051 Uiso 1 1 calc R . .
C16 C 0.6257(3) 1.4034(3) 0.0341(2) 0.0419(7) Uani 1 1 d . . .
C17 C 0.6800(3) 1.4154(3) 0.1212(2) 0.0383(7) Uani 1 1 d . . .
H17 H 0.7709 1.4744 0.1412 0.046 Uiso 1 1 calc R . .
C18 C 0.6060(3) 1.3441(3) 0.18103(19) 0.0318(6) Uani 1 1 d . . .
C19 C 0.2671(3) 1.1640(3) 0.0330(2) 0.0443(7) Uani 1 1 d . . .
H19A H 0.2223 1.2117 0.0658 0.066 Uiso 1 1 calc R . .
H19B H 0.2364 1.0789 0.0482 0.066 Uiso 1 1 calc R . .
H19C H 0.2481 1.1463 -0.0351 0.066 Uiso 1 1 calc R . .
C20 C 0.7100(4) 1.4794(4) -0.0304(3) 0.0609(10) Uani 1 1 d . . .
H20A H 0.7570 1.4333 -0.0616 0.091 Uiso 1 1 calc R . .
H20B H 0.7732 1.5706 0.0069 0.091 Uiso 1 1 calc R . .
H20C H 0.6544 1.4836 -0.0780 0.091 Uiso 1 1 calc R . .
C21 C 0.6697(3) 1.3569(3) 0.2750(2) 0.0456(8) Uani 1 1 d . . .
H21A H 0.6634 1.2707 0.2747 0.068 Uiso 1 1 calc R . .
H21B H 0.6249 1.3830 0.3253 0.068 Uiso 1 1 calc R . .
H21C H 0.7619 1.4254 0.2859 0.068 Uiso 1 1 calc R . .
C22 C 0.1455(3) 1.2061(2) 0.36207(18) 0.0272(5) Uani 1 1 d . . .
C23 C 0.0234(3) 1.1634(3) 0.31276(19) 0.0302(5) Uani 1 1 d . . .
C24 C -0.0611(3) 1.2032(3) 0.3580(2) 0.0356(6) Uani 1 1 d . . .
H24 H -0.1441 1.1754 0.3248 0.043 Uiso 1 1 calc R . .
C25 C -0.0273(3) 1.2830(3) 0.4511(2) 0.0360(6) Uani 1 1 d . . .
C26 C 0.0952(3) 1.3256(3) 0.4982(2) 0.0347(6) Uani 1 1 d . . .
H26 H 0.1189 1.3807 0.5615 0.042 Uiso 1 1 calc R . .
C27 C 0.1846(3) 1.2899(3) 0.45507(19) 0.0295(5) Uani 1 1 d . . .
C28 C -0.0153(3) 1.0755(3) 0.2120(2) 0.0410(7) Uani 1 1 d . . .
H28A H -0.1039 1.0544 0.1888 0.061 Uiso 1 1 calc R . .
H28B H -0.0132 0.9922 0.2092 0.061 Uiso 1 1 calc R . .
H28C H 0.0462 1.1228 0.1727 0.061 Uiso 1 1 calc R . .
C29 C -0.1222(3) 1.3222(4) 0.5002(3) 0.0517(8) Uani 1 1 d . . .
H29A H -0.1845 1.2488 0.5234 0.078 Uiso 1 1 calc R . .
H29B H -0.1697 1.3404 0.4557 0.078 Uiso 1 1 calc R . .
H29C H -0.0740 1.4029 0.5533 0.078 Uiso 1 1 calc R . .
C30 C 0.3211(3) 1.3452(3) 0.5043(2) 0.0392(7) Uani 1 1 d . . .
H30A H 0.3839 1.4103 0.4750 0.059 Uiso 1 1 calc R . .
H30B H 0.3414 1.2719 0.4989 0.059 Uiso 1 1 calc R . .
H30C H 0.3268 1.3895 0.5710 0.059 Uiso 1 1 calc R . .
C31 C 0.1876(3) 1.1405(3) 0.6507(2) 0.0340(6) Uani 1 1 d . . .
C32 C 0.2860(3) 1.2197(3) 0.7424(2) 0.0438(7) Uani 1 1 d . . .
C33 C 0.2437(3) 0.8304(3) -0.0530(2) 0.0340(6) Uani 1 1 d . . .
C34 C 0.0963(3) 0.7276(3) -0.0793(2) 0.0435(7) Uani 1 1 d . . .

loop_
_atom_site_aniso_label
_atom_site_aniso_U_11
_atom_site_aniso_U_22
_atom_site_aniso_U_33
_atom_site_aniso_U_23
_atom_site_aniso_U_13
_atom_site_aniso_U_12
Ag1 0.03345(12) 0.03681(12) 0.03435(12) 0.01230(9) 0.00849(9) 0.01645(10)
Ag2 0.02751(12) 0.03575(12) 0.03766(13) 0.00823(9) 0.00847(9) 0.01225(9)
F1 0.0425(11) 0.0497(11) 0.0569(12) 0.0080(10) 0.0020(9) 0.0048(9)
F2 0.0531(12) 0.0715(13) 0.0479(11) 0.0123(10) -0.0024(9) 0.0376(11)
F3 0.0534(12) 0.0668(13) 0.0368(10) 0.0025(9) 0.0056(8) 0.0304(10)
F4 0.0308(9) 0.0615(13) 0.0819(15) 0.0264(11) 0.0132(9) 0.0209(9)
F5 0.0453(11) 0.0583(13) 0.0494(12) 0.0121(10) -0.0079(9) -0.0044(10)
F6 0.0380(10) 0.0378(10) 0.0670(13) 0.0195(9) 0.0053(9) 0.0053(8)
O1 0.0360(11) 0.0399(11) 0.0365(11) 0.0086(9) 0.0053(8) 0.0183(9)
O2 0.0375(11) 0.0465(12) 0.0399(11) 0.0090(9) 0.0052(9) 0.0220(10)
O3 0.0309(11) 0.0416(12) 0.0390(12) 0.0068(9) 0.0054(9) 0.0094(9)
O4 0.0288(10) 0.0373(11) 0.0452(12) 0.0123(9) 0.0080(9) 0.0131(9)
N1 0.0267(11) 0.0243(10) 0.0303(11) 0.0096(9) 0.0061(8) 0.0132(9)
N2 0.0270(11) 0.0193(10) 0.0291(11) 0.0073(8) 0.0067(8) 0.0098(9)
N3 0.0339(12) 0.0255(11) 0.0348(12) 0.0130(9) 0.0108(9) 0.0158(10)
C1 0.0233(12) 0.0223(11) 0.0278(13) 0.0060(10) 0.0023(10) 0.0105(10)
C2 0.0263(12) 0.0221(11) 0.0256(12) 0.0060(10) 0.0054(10) 0.0084(10)
C3 0.0253(12) 0.0219(11) 0.0290(13) 0.0063(10) 0.0046(10) 0.0118(10)
C4 0.0311(13) 0.0223(12) 0.0322(13) 0.0107(10) 0.0124(10) 0.0149(11)
C5 0.0324(14) 0.0246(12) 0.0363(14) 0.0093(11) 0.0149(11) 0.0127(11)
C6 0.0450(17) 0.0213(13) 0.0491(17) 0.0104(12) 0.0204(14) 0.0136(12)
C7 0.0532(19) 0.0325(15) 0.0567(19) 0.0224(14) 0.0271(15) 0.0289(14)
C8 0.0424(17) 0.0424(16) 0.0513(18) 0.0224(14) 0.0165(14) 0.0302(14)
C9 0.0355(15) 0.0290(13) 0.0405(15) 0.0136(12) 0.0104(12) 0.0183(12)
C10 0.0321(15) 0.0314(14) 0.0450(17) 0.0068(13) 0.0062(12) 0.0096(12)
C11 0.076(3) 0.0430(19) 0.101(3) 0.042(2) 0.034(2) 0.039(2)
C12 0.0376(16) 0.0362(16) 0.0555(19) 0.0147(14) -0.0025(14) 0.0150(14)
C13 0.0304(13) 0.0238(12) 0.0319(13) 0.0106(10) 0.0131(10) 0.0140(11)
C14 0.0392(16) 0.0333(14) 0.0377(15) 0.0144(12) 0.0111(12) 0.0194(13)
C15 0.0495(18) 0.0469(17) 0.0419(17) 0.0238(14) 0.0152(14) 0.0272(15)
C16 0.0466(18) 0.0376(16) 0.0520(18) 0.0234(14) 0.0256(14) 0.0233(14)
C17 0.0331(15) 0.0272(13) 0.0478(17) 0.0100(12) 0.0141(13) 0.0095(12)
C18 0.0321(14) 0.0261(13) 0.0352(14) 0.0078(11) 0.0120(11) 0.0127(11)
C19 0.0375(16) 0.0501(18) 0.0437(17) 0.0208(15) 0.0036(13) 0.0163(15)
C20 0.061(2) 0.066(2) 0.071(2) 0.044(2) 0.038(2) 0.030(2)
C21 0.0380(16) 0.0434(17) 0.0370(16) 0.0078(13) 0.0015(13) 0.0067(14)
C22 0.0318(13) 0.0232(12) 0.0330(13) 0.0134(10) 0.0121(11) 0.0156(11)
C23 0.0311(14) 0.0270(12) 0.0345(14) 0.0110(11) 0.0073(11) 0.0145(11)
C24 0.0309(14) 0.0337(14) 0.0457(16) 0.0143(13) 0.0106(12) 0.0167(12)
C25 0.0378(15) 0.0304(14) 0.0473(17) 0.0163(13) 0.0183(13) 0.0196(12)
C26 0.0447(16) 0.0273(13) 0.0334(14) 0.0082(11) 0.0144(12) 0.0186(12)
C27 0.0352(14) 0.0247(12) 0.0328(14) 0.0122(11) 0.0100(11) 0.0158(11)
C28 0.0394(16) 0.0467(17) 0.0369(16) 0.0068(13) 0.0025(12) 0.0233(14)
C29 0.0465(19) 0.0507(19) 0.064(2) 0.0126(17) 0.0241(16) 0.0300(17)
C30 0.0394(16) 0.0336(15) 0.0406(16) 0.0051(12) 0.0025(13) 0.0171(13)
C31 0.0334(14) 0.0351(14) 0.0342(14) 0.0144(12) 0.0066(11) 0.0147(12)
C32 0.0367(16) 0.0500(18) 0.0410(17) 0.0094(14) 0.0071(13) 0.0197(15)
C33 0.0272(13) 0.0264(13) 0.0440(16) 0.0057(12) 0.0080(12) 0.0114(11)
C34 0.0328(15) 0.0374(16) 0.0474(18) 0.0133(14) 0.0019(13) 0.0060(13)

loop_
_atom_type_symbol
_atom_type_description
_atom_type_scat_dispersion_real
_atom_type_scat_dispersion_imag
_atom_type_scat_source
C C 0.0033 0.0016 'International Tables Vol C Tables 4.2.6.8 and 6.1.1.4'
H H 0.0000 0.0000 'International Tables Vol C Tables 4.2.6.8 and 6.1.1.4'
N N 0.0061 0.0033 'International Tables Vol C Tables 4.2.6.8 and 6.1.1.4'
O O 0.0106 0.0060 'International Tables Vol C Tables 4.2.6.8 and 6.1.1.4'
F F 0.0171 0.0103 'International Tables Vol C Tables 4.2.6.8 and 6.1.1.4'
S S 0.1246 0.1234 'International Tables Vol C Tables 4.2.6.8 and 6.1.1.4'
Ag Ag -0.8971 1.1015 'International Tables Vol C Tables 4.2.6.8 and 6.1.1.4'

loop_
_geom_angle_atom_site_label_1
_geom_angle_atom_site_label_2
_geom_angle_atom_site_label_3
_geom_angle
_geom_angle_site_symmetry_1
_geom_angle_site_symmetry_3
_geom_angle_publ_flag
O1 Ag1 O2 155.92(8) . 2_576 ?
O1 Ag1 N1 107.60(8) . . ?
O2 Ag1 N1 96.37(8) 2_576 . ?
O1 Ag1 Ag1 83.89(5) . 2_576 ?
O2 Ag1 Ag1 75.97(6) 2_576 2_576 ?
N1 Ag1 Ag1 140.30(5) . 2_576 ?
O4 Ag2 O3 159.03(8) 2_675 . ?
O4 Ag2 N2 113.15(7) 2_675 . ?
O3 Ag2 N2 87.13(7) . . ?
O4 Ag2 Ag2 83.46(5) 2_675 2_675 ?
O3 Ag2 Ag2 78.32(5) . 2_675 ?
N2 Ag2 Ag2 133.40(5) . 2_675 ?
C31 O1 Ag1 118.06(19) . . ?
C31 O2 Ag1 127.45(19) . 2_576 ?
C33 O3 Ag2 125.63(18) . . ?
C33 O4 Ag2 118.93(19) . 2_675 ?
C1 N1 C3 115.9(2) . . ?
C1 N1 Ag1 132.61(16) . . ?
C3 N1 Ag1 111.44(16) . . ?
C2 N2 C1 116.1(2) . . ?
C2 N2 Ag2 112.04(16) . . ?
C1 N2 Ag2 128.74(16) . . ?
C3 N3 C2 115.5(2) . . ?
N1 C1 N2 123.4(2) . . ?
N1 C1 C4 118.1(2) . . ?
N2 C1 C4 118.5(2) . . ?
N3 C2 N2 124.4(2) . . ?
N3 C2 C13 117.6(2) . . ?
N2 C2 C13 118.0(2) . . ?
N3 C3 N1 124.7(2) . . ?
N3 C3 C22 118.4(2) . . ?
N1 C3 C22 117.0(2) . . ?
C9 C4 C5 121.7(2) . . ?
C9 C4 C1 119.6(2) . . ?
C5 C4 C1 118.7(2) . . ?
C6 C5 C4 117.5(3) . . ?
C6 C5 C10 120.2(3) . . ?
C4 C5 C10 122.2(2) . . ?
C7 C6 C5 122.2(3) . . ?
C8 C7 C6 118.6(3) . . ?
C8 C7 C11 121.2(3) . . ?
C6 C7 C11 120.2(3) . . ?
C7 C8 C9 121.8(3) . . ?
C4 C9 C8 118.1(3) . . ?
C4 C9 C12 122.3(2) . . ?
C8 C9 C12 119.7(3) . . ?
C18 C13 C14 121.6(2) . . ?
C18 C13 C2 119.5(2) . . ?
C14 C13 C2 118.8(2) . . ?
C15 C14 C13 117.6(3) . . ?
C15 C14 C19 120.4(3) . . ?
C13 C14 C19 121.9(2) . . ?
C16 C15 C14 122.1(3) . . ?
C17 C16 C15 118.6(3) . . ?
C17 C16 C20 120.8(3) . . ?
C15 C16 C20 120.6(3) . . ?
C16 C17 C18 122.2(3) . . ?
C17 C18 C13 117.8(3) . . ?
C17 C18 C21 120.8(3) . . ?
C13 C18 C21 121.5(2) . . ?
C23 C22 C27 121.4(2) . . ?
C23 C22 C3 118.9(2) . . ?
C27 C22 C3 119.7(2) . . ?
C24 C23 C22 118.7(3) . . ?
C24 C23 C28 120.9(3) . . ?
C22 C23 C28 120.4(2) . . ?
C23 C24 C25 121.5(3) . . ?
C26 C25 C24 118.8(3) . . ?
C26 C25 C29 120.5(3) . . ?
C24 C25 C29 120.7(3) . . ?
C25 C26 C27 121.9(3) . . ?
C26 C27 C22 117.7(3) . . ?
C26 C27 C30 121.4(3) . . ?
C22 C27 C30 120.8(2) . . ?
O2 C31 O1 130.2(3) . . ?
O2 C31 C32 114.9(3) . . ?
O1 C31 C32 114.9(3) . . ?
F3 C32 F1 107.4(3) . . ?
F3 C32 F2 106.9(3) . . ?
F1 C32 F2 107.5(3) . . ?
F3 C32 C31 113.0(3) . . ?
F1 C32 C31 110.8(3) . . ?
F2 C32 C31 111.2(3) . . ?
O3 C33 O4 131.0(3) . . ?
O3 C33 C34 113.8(2) . . ?
O4 C33 C34 115.2(3) . . ?
F5 C34 F6 106.8(3) . . ?
F5 C34 F4 107.2(3) . . ?
F6 C34 F4 106.9(3) . . ?
F5 C34 C33 113.1(3) . . ?
F6 C34 C33 112.1(3) . . ?
F4 C34 C33 110.4(2) . . ?

loop_
_geom_bond_atom_site_label_1
_geom_bond_atom_site_label_2
_geom_bond_distance
_geom_bond_site_symmetry_2
_geom_bond_publ_flag
Ag1 O1 2.214(2) . ?
Ag1 O2 2.218(2) 2_576 ?
Ag1 N1 2.442(2) . ?
Ag1 Ag1 2.9731(4) 2_576 ?
Ag2 O4 2.1977(19) 2_675 ?
Ag2 O3 2.207(2) . ?
Ag2 N2 2.442(2) . ?
Ag2 Ag2 2.9246(5) 2_675 ?
F1 C32 1.333(4) . ?
F2 C32 1.343(4) . ?
F3 C32 1.332(4) . ?
F4 C34 1.337(4) . ?
F5 C34 1.333(4) . ?
F6 C34 1.334(4) . ?
O1 C31 1.246(3) . ?
O2 C31 1.242(4) . ?
O2 Ag1 2.218(2) 2_576 ?
O3 C33 1.243(4) . ?
O4 C33 1.243(3) . ?
O4 Ag2 2.1977(19) 2_675 ?
N1 C1 1.340(3) . ?
N1 C3 1.348(3) . ?
N2 C2 1.344(3) . ?
N2 C1 1.346(3) . ?
N3 C3 1.332(3) . ?
N3 C2 1.338(3) . ?
C1 C4 1.491(3) . ?
C2 C13 1.494(3) . ?
C3 C22 1.490(3) . ?
C4 C9 1.395(4) . ?
C4 C5 1.405(4) . ?
C5 C6 1.394(4) . ?
C5 C10 1.508(4) . ?
C6 C7 1.386(5) . ?
C7 C8 1.383(5) . ?
C7 C11 1.514(4) . ?
C8 C9 1.398(4) . ?
C9 C12 1.511(4) . ?
C13 C18 1.401(4) . ?
C13 C14 1.402(4) . ?
C14 C15 1.399(4) . ?
C14 C19 1.503(4) . ?
C15 C16 1.382(5) . ?
C16 C17 1.378(5) . ?
C16 C20 1.517(4) . ?
C17 C18 1.395(4) . ?
C18 C21 1.512(4) . ?
C22 C23 1.397(4) . ?
C22 C27 1.404(4) . ?
C23 C24 1.384(4) . ?
C23 C28 1.511(4) . ?
C24 C25 1.391(4) . ?
C25 C26 1.387(4) . ?
C25 C29 1.510(4) . ?
C26 C27 1.397(4) . ?
C27 C30 1.507(4) . ?
C31 C32 1.544(4) . ?
C33 C34 1.547(4) . ?

loop_
_geom_torsion_atom_site_label_1
_geom_torsion_atom_site_label_2
_geom_torsion_atom_site_label_3
_geom_torsion_atom_site_label_4
_geom_torsion
_geom_torsion_site_symmetry_1
_geom_torsion_site_symmetry_2
_geom_torsion_site_symmetry_3
_geom_torsion_site_symmetry_4
_geom_torsion_publ_flag
O2 Ag1 O1 C31 -47.4(3) 2_576 . . . ?
N1 Ag1 O1 C31 126.9(2) . . . . ?
Ag1 Ag1 O1 C31 -14.19(19) 2_576 . . . ?
O4 Ag2 O3 C33 -41.6(4) 2_675 . . . ?
N2 Ag2 O3 C33 124.1(2) . . . . ?
Ag2 Ag2 O3 C33 -11.4(2) 2_675 . . . ?
O1 Ag1 N1 C1 85.0(2) . . . . ?
O2 Ag1 N1 C1 -97.4(2) 2_576 . . . ?
Ag1 Ag1 N1 C1 -173.06(18) 2_576 . . . ?
O1 Ag1 N1 C3 -91.79(17) . . . . ?
O2 Ag1 N1 C3 85.84(18) 2_576 . . . ?
Ag1 Ag1 N1 C3 10.2(2) 2_576 . . . ?
O4 Ag2 N2 C2 76.99(18) 2_675 . . . ?
O3 Ag2 N2 C2 -97.47(18) . . . . ?
Ag2 Ag2 N2 C2 -26.5(2) 2_675 . . . ?
O4 Ag2 N2 C1 -124.0(2) 2_675 . . . ?
O3 Ag2 N2 C1 61.6(2) . . . . ?
Ag2 Ag2 N2 C1 132.51(19) 2_675 . . . ?
C3 N1 C1 N2 2.5(4) . . . . ?
Ag1 N1 C1 N2 -174.18(17) . . . . ?
C3 N1 C1 C4 -176.6(2) . . . . ?
Ag1 N1 C1 C4 6.7(3) . . . . ?
C2 N2 C1 N1 -1.3(4) . . . . ?
Ag2 N2 C1 N1 -159.62(18) . . . . ?
C2 N2 C1 C4 177.8(2) . . . . ?
Ag2 N2 C1 C4 19.5(3) . . . . ?
C3 N3 C2 N2 1.9(4) . . . . ?
C3 N3 C2 C13 -179.6(2) . . . . ?
C1 N2 C2 N3 -1.0(4) . . . . ?
Ag2 N2 C2 N3 160.9(2) . . . . ?
C1 N2 C2 C13 -179.5(2) . . . . ?
Ag2 N2 C2 C13 -17.6(3) . . . . ?
C2 N3 C3 N1 -0.6(4) . . . . ?
C2 N3 C3 C22 -179.2(2) . . . . ?
C1 N1 C3 N3 -1.5(4) . . . . ?
Ag1 N1 C3 N3 175.9(2) . . . . ?
C1 N1 C3 C22 177.2(2) . . . . ?
Ag1 N1 C3 C22 -5.5(3) . . . . ?
N1 C1 C4 C9 -109.1(3) . . . . ?
N2 C1 C4 C9 71.8(3) . . . . ?
N1 C1 C4 C5 70.4(3) . . . . ?
N2 C1 C4 C5 -108.7(3) . . . . ?
C9 C4 C5 C6 0.5(4) . . . . ?
C1 C4 C5 C6 -179.0(2) . . . . ?
C9 C4 C5 C10 -178.2(3) . . . . ?
C1 C4 C5 C10 2.3(4) . . . . ?
C4 C5 C6 C7 0.7(4) . . . . ?
C10 C5 C6 C7 179.4(3) . . . . ?
C5 C6 C7 C8 -0.9(4) . . . . ?
C5 C6 C7 C11 179.2(3) . . . . ?
C6 C7 C8 C9 -0.1(5) . . . . ?
C11 C7 C8 C9 179.7(3) . . . . ?
C5 C4 C9 C8 -1.5(4) . . . . ?
C1 C4 C9 C8 178.0(2) . . . . ?
C5 C4 C9 C12 178.7(3) . . . . ?
C1 C4 C9 C12 -1.8(4) . . . . ?
C7 C8 C9 C4 1.3(4) . . . . ?
C7 C8 C9 C12 -178.9(3) . . . . ?
N3 C2 C13 C18 106.4(3) . . . . ?
N2 C2 C13 C18 -75.1(3) . . . . ?
N3 C2 C13 C14 -71.9(3) . . . . ?
N2 C2 C13 C14 106.7(3) . . . . ?
C18 C13 C14 C15 1.1(4) . . . . ?
C2 C13 C14 C15 179.3(2) . . . . ?
C18 C13 C14 C19 -177.7(3) . . . . ?
C2 C13 C14 C19 0.5(4) . . . . ?
C13 C14 C15 C16 -1.6(4) . . . . ?
C19 C14 C15 C16 177.2(3) . . . . ?
C14 C15 C16 C17 0.3(5) . . . . ?
C14 C15 C16 C20 -179.9(3) . . . . ?
C15 C16 C17 C18 1.6(5) . . . . ?
C20 C16 C17 C18 -178.2(3) . . . . ?
C16 C17 C18 C13 -2.1(4) . . . . ?
C16 C17 C18 C21 178.2(3) . . . . ?
C14 C13 C18 C17 0.7(4) . . . . ?
C2 C13 C18 C17 -177.5(2) . . . . ?
C14 C13 C18 C21 -179.6(3) . . . . ?
C2 C13 C18 C21 2.1(4) . . . . ?
N3 C3 C22 C23 82.1(3) . . . . ?
N1 C3 C22 C23 -96.7(3) . . . . ?
N3 C3 C22 C27 -96.7(3) . . . . ?
N1 C3 C22 C27 84.5(3) . . . . ?
C27 C22 C23 C24 -1.3(4) . . . . ?
C3 C22 C23 C24 179.9(2) . . . . ?
C27 C22 C23 C28 178.7(2) . . . . ?
C3 C22 C23 C28 0.0(4) . . . . ?
C22 C23 C24 C25 -0.6(4) . . . . ?
C28 C23 C24 C25 179.3(3) . . . . ?
C23 C24 C25 C26 1.5(4) . . . . ?
C23 C24 C25 C29 -178.3(3) . . . . ?
C24 C25 C26 C27 -0.5(4) . . . . ?
C29 C25 C26 C27 179.3(3) . . . . ?
C25 C26 C27 C22 -1.4(4) . . . . ?
C25 C26 C27 C30 175.3(3) . . . . ?
C23 C22 C27 C26 2.3(4) . . . . ?
C3 C22 C27 C26 -179.0(2) . . . . ?
C23 C22 C27 C30 -174.4(2) . . . . ?
C3 C22 C27 C30 4.3(4) . . . . ?
Ag1 O2 C31 O1 17.7(4) 2_576 . . . ?
Ag1 O2 C31 C32 -164.48(19) 2_576 . . . ?
Ag1 O1 C31 O2 3.6(4) . . . . ?
Ag1 O1 C31 C32 -174.26(19) . . . . ?
O2 C31 C32 F3 17.9(4) . . . . ?
O1 C31 C32 F3 -163.9(3) . . . . ?
O2 C31 C32 F1 -102.6(3) . . . . ?
O1 C31 C32 F1 75.6(3) . . . . ?
O2 C31 C32 F2 138.0(3) . . . . ?
O1 C31 C32 F2 -43.8(4) . . . . ?
Ag2 O3 C33 O4 2.6(5) . . . . ?
Ag2 O3 C33 C34 -175.11(19) . . . . ?
Ag2 O4 C33 O3 12.9(4) 2_675 . . . ?
Ag2 O4 C33 C34 -169.40(19) 2_675 . . . ?
O3 C33 C34 F5 -161.9(3) . . . . ?
O4 C33 C34 F5 19.9(4) . . . . ?
O3 C33 C34 F6 -41.1(4) . . . . ?
O4 C33 C34 F6 140.8(3) . . . . ?
O3 C33 C34 F4 78.0(3) . . . . ?
O4 C33 C34 F4 -100.2(3) . . . . ?
